data_2239742
loop_
_publ_author_name
'Gl\"ocklhofer, Florian'
'Fr\"ohlich, Johannes'
'St\"oger, Berthold'
'Weil, Matthias'

_publ_section_title
;
 Crystal structures of 2,5-diazido-1,4-phenylene diacetate and
 2,5-diazido-1,4-phenylene dibutyrate
;
_journal_issue 7
_journal_name_full 'Acta Crystallographica Section E'
_journal_page_first 39
_journal_page_last 42
_journal_paper_doi 10.1107/S1600536814013762
_journal_volume 70
_journal_year 2014
_chemical_formula_iupac 'C10 H8 N6 O4'
_chemical_formula_moiety 'C10 H8 N6 O4'
_chemical_formula_sum 'C10 H8 N6 O4'
_chemical_formula_weight 276.2
_chemical_name_systematic
;
2,5-Diazido-1,4-phenylene diacetate
;
_space_group_IT_number 2
_symmetry_cell_setting triclinic
_symmetry_space_group_name_Hall '-P 1'
_symmetry_space_group_name_H-M 'P -1'
_cell_angle_alpha 101.508(3)
_cell_angle_beta 104.544(3)
_cell_angle_gamma 97.057(3)
_cell_formula_units_Z 1
_cell_length_a 5.4293(6)
_cell_length_b 5.5678(6)
_cell_length_c 10.4945(12)
_cell_measurement_temperature 100
_cell_measurement_theta_max 32.8
_cell_measurement_theta_min 3.8
_cell_volume 295.86(6)
_computing_cell_refinement 'SAINT-Plus (Bruker, 2013)'
_computing_data_collection 'APEX2 (Bruker, 2013)'
_computing_data_reduction 'SAINT-Plus (Bruker, 2013)'
_computing_molecular_graphics 'Mercury (Macrae <i>et al.</i>, 2008)'
_computing_publication_material 'publCIF (Westrip, 2010)'
_computing_structure_refinement 'JANA2006 (Pet\<r\'i\<cek, <i>et al.</i>, 2014)'
_computing_structure_solution 'SUPERFLIP (Palatinus & Chapuis, 2007)'
_diffrn_ambient_temperature 100
_diffrn_measured_fraction_theta_full 0.98
_diffrn_measured_fraction_theta_max 0.98
_diffrn_measurement_device 'four-cycle diffractometer'
_diffrn_measurement_device_type 'Bruker Kappa APEXII CCD'
_diffrn_measurement_method '\w and \f scans'
_diffrn_radiation_monochromator graphite
_diffrn_radiation_source 'X-ray tube'
_diffrn_radiation_type 'Mo K\a'
_diffrn_radiation_wavelength 0.71073
_diffrn_reflns_av_R_equivalents 0.0373
_diffrn_reflns_limit_h_max 8
_diffrn_reflns_limit_h_min -8
_diffrn_reflns_limit_k_max 8
_diffrn_reflns_limit_k_min -8
_diffrn_reflns_limit_l_max 16
_diffrn_reflns_limit_l_min -15
_diffrn_reflns_number 15989
_diffrn_reflns_theta_full 32.87
_diffrn_reflns_theta_max 32.87
_diffrn_reflns_theta_min 2.07
_diffrn_standards_number 0
_exptl_absorpt_coefficient_mu 0.124
_exptl_absorpt_correction_T_max 0.97
_exptl_absorpt_correction_T_min 0.92
_exptl_absorpt_correction_type multi-scan
_exptl_absorpt_process_details
;
(<i>SADABS</i>; Bruker, 2013)
;
_exptl_crystal_colour light-orange
_exptl_crystal_density_diffrn 1.5498
_exptl_crystal_description irregular
_exptl_crystal_F_000 142
_exptl_crystal_size_max 0.65
_exptl_crystal_size_mid 0.55
_exptl_crystal_size_min 0.25
_refine_diff_density_max 0.46
_refine_diff_density_min -0.23
_refine_ls_extinction_method none
_refine_ls_goodness_of_fit_ref 3.22
_refine_ls_hydrogen_treatment constr
_refine_ls_number_constraints 16
_refine_ls_number_parameters 91
_refine_ls_number_reflns 2182
_refine_ls_number_restraints 0
_refine_ls_R_factor_all 0.0365
_refine_ls_R_factor_gt 0.0337
_refine_ls_shift/su_max 0.0109
_refine_ls_shift/su_mean 0.0024
_refine_ls_structure_factor_coef F
_refine_ls_weighting_details w=1/(\s^2^(F)+0.0001F^2^)
_refine_ls_weighting_scheme sigma
_refine_ls_wR_factor_gt 0.0553
_refine_ls_wR_factor_ref 0.0558
_reflns_number_gt 1983
_reflns_number_total 2182
_reflns_threshold_expression I>3\s(I)
_cod_data_source_file su0008sup1.cif
_cod_data_source_block I
_cod_database_code 2239742
_cod_database_fobs_code 2239742

loop_
_symmetry_equiv_pos_site_id
_symmetry_equiv_pos_as_xyz
1 x,y,z
2 -x,-y,-z

loop_
_atom_site_type_symbol
_atom_site_label
_atom_site_fract_x
_atom_site_fract_y
_atom_site_fract_z
_atom_site_U_iso_or_equiv
_atom_site_adp_type
_atom_site_calc_flag
_atom_site_occupancy
O O1 0.25671(10) 0.01146(10) 0.20279(5) 0.01189(16) Uani d 1
O O2 0.59540(11) 0.28134(10) 0.35546(6) 0.01772(18) Uani d 1
N N1 0.36886(13) 0.27117(12) -0.19926(6) 0.0141(2) Uani d 1
N N2 0.19623(12) 0.39755(11) -0.19328(6) 0.01377(19) Uani d 1
N N3 0.04446(14) 0.51922(13) -0.19896(8) 0.0208(2) Uani d 1
C C1 0.42743(13) 0.13837(12) -0.09681(7) 0.0106(2) Uani d 1
C C2 0.38596(13) 0.01109(13) 0.10373(7) 0.01038(19) Uani d 1
C C3 0.31388(13) 0.14839(12) 0.00901(7) 0.0108(2) Uani d 1
C C4 0.38466(14) 0.15794(13) 0.33011(7) 0.0119(2) Uani d 1
C C5 0.22479(16) 0.13357(15) 0.42495(7) 0.0174(2) Uani d 1
H H1c3 0.185611 0.250721 0.016023 0.013 Uiso d 1
H H1c5 0.054271 0.162226 0.38606 0.0208 Uiso d 1
H H2c5 0.213484 -0.031171 0.440361 0.0208 Uiso d 1
H H3c5 0.303627 0.253962 0.509525 0.0208 Uiso d 1

loop_
_atom_site_aniso_label
_atom_site_aniso_U_11
_atom_site_aniso_U_22
_atom_site_aniso_U_33
_atom_site_aniso_U_12
_atom_site_aniso_U_13
_atom_site_aniso_U_23
_atom_site_aniso_type_symbol
O1 0.0113(3) 0.0152(2) 0.0096(2) 0.00109(19) 0.00522(18) 0.00195(18) O
O2 0.0164(3) 0.0197(3) 0.0148(3) -0.0021(2) 0.0057(2) 0.0004(2) O
N1 0.0169(3) 0.0155(3) 0.0139(3) 0.0069(2) 0.0072(2) 0.0064(2) N
N2 0.0161(3) 0.0132(3) 0.0137(3) 0.0024(2) 0.0056(2) 0.0056(2) N
N3 0.0214(4) 0.0201(3) 0.0276(4) 0.0089(3) 0.0118(3) 0.0119(3) N
C1 0.0113(3) 0.0107(3) 0.0096(3) 0.0016(2) 0.0032(2) 0.0021(2) C
C2 0.0105(3) 0.0116(3) 0.0091(3) 0.0012(2) 0.0042(2) 0.0011(2) C
C3 0.0106(3) 0.0115(3) 0.0107(3) 0.0027(2) 0.0040(2) 0.0018(2) C
C4 0.0144(3) 0.0124(3) 0.0102(3) 0.0039(2) 0.0049(2) 0.0028(2) C
C5 0.0186(4) 0.0228(4) 0.0129(3) 0.0030(3) 0.0091(3) 0.0037(3) C

loop_
_atom_type_symbol
_atom_type_scat_dispersion_real
_atom_type_scat_dispersion_imag
_atom_type_scat_source
C 0.0033 0.0016 'International Tables Vol C tables 4.2.6.8 and 6.1.1.1'
H 0.0000 0.0000 'International Tables Vol C tables 4.2.6.8 and 6.1.1.1'
N 0.0061 0.0033 'International Tables Vol C tables 4.2.6.8 and 6.1.1.1'
O 0.0106 0.0060 'International Tables Vol C tables 4.2.6.8 and 6.1.1.1'

loop_
_geom_angle_atom_site_label_1
_geom_angle_atom_site_label_2
_geom_angle_atom_site_label_3
_geom_angle_site_symmetry_1
_geom_angle_site_symmetry_3
_geom_angle
C2 O1 C4 . . 116.60(5)
N2 N1 C1 . . 115.40(7)
N1 N2 N3 . . 173.01(9)
N1 C1 C2 . 2_655 116.58(7)
N1 C1 C3 . . 124.83(7)
C2 C1 C3 2_655 . 118.59(7)
O1 C2 C1 . 2_655 119.80(7)
O1 C2 C3 . . 118.66(7)
C1 C2 C3 2_655 . 121.42(7)
C1 C3 C2 . . 120.00(7)
C1 C3 H1c3 . . 120
C2 C3 H1c3 . . 120
O1 C4 O2 . . 122.32(7)
O1 C4 C5 . . 110.16(6)
O2 C4 C5 . . 127.51(6)
C4 C5 H1c5 . . 109.47
C4 C5 H2c5 . . 109.47
C4 C5 H3c5 . . 109.47
H1c5 C5 H2c5 . . 109.47
H1c5 C5 H3c5 . . 109.47
H2c5 C5 H3c5 . . 109.47

loop_
_geom_bond_atom_site_label_1
_geom_bond_atom_site_label_2
_geom_bond_site_symmetry_2
_geom_bond_distance
O1 C2 . 1.3924(10)
O1 C4 . 1.3758(8)
O2 C4 . 1.1971(9)
N1 N2 . 1.2456(10)
N1 C1 . 1.4167(10)
N2 N3 . 1.1269(10)
C1 C2 2_655 1.3944(11)
C1 C3 . 1.3943(11)
C2 C3 . 1.3810(11)
C3 H1c3 . 0.96
C4 C5 . 1.4904(12)
C5 H1c5 . 0.96
C5 H2c5 . 0.96
C5 H3c5 . 0.96
